data_7116101
loop_
_publ_author_name
'Takuya Matsumoto'
'Yoshinobu Onishi'
'Kazuo Tanaka'
'Hiroyuki Fueno'
'Kazuyoshi Tanaka'
'Yoshiki Chujo'

_publ_section_title
;
 Synthesis of conjugated polymers containing gallium atoms and evaluation
 of conjugation through four-coordinate gallium atoms
;
_journal_name_full Chem.Commun.
_journal_page_first 15740
_journal_paper_doi 10.1039/C4cc07865A
_journal_volume 50
_journal_year 2014
_chemical_formula_moiety C29H38GaN
_chemical_formula_sum 'C29 H38 Ga N'
_chemical_formula_weight 470.32
_chemical_name_systematic
; 
 ? 
;
_space_group_IT_number 2
_symmetry_cell_setting triclinic
_symmetry_space_group_name_Hall '-P 1'
_symmetry_space_group_name_H-M 'P -1'
_atom_sites_solution_hydrogens geom
_atom_sites_solution_primary direct
_atom_sites_solution_secondary difmap
_audit_creation_method SHELXL-97
_cell_angle_alpha 74.329(5)
_cell_angle_beta 87.125(6)
_cell_angle_gamma 76.022(5)
_cell_formula_units_Z 2
_cell_length_a 8.2055(5)
_cell_length_b 11.8092(7)
_cell_length_c 14.0991(10)
_cell_measurement_temperature 93(2)
_cell_volume 1276.31(15)
_computing_structure_refinement 'SHELXL-97 (Sheldrick, 1997)'
_computing_structure_solution 'SHELXS-97 (Sheldrick, 1990)'
_diffrn_ambient_temperature 93(2)
_diffrn_measured_fraction_theta_full 0.984
_diffrn_measured_fraction_theta_max 0.984
_diffrn_radiation_monochromator graphite
_diffrn_radiation_source 'fine-focus sealed tube'
_diffrn_radiation_type MoK\a
_diffrn_radiation_wavelength 0.71075
_diffrn_reflns_av_R_equivalents 0.0639
_diffrn_reflns_av_sigmaI/netI 0.0923
_diffrn_reflns_limit_h_max 10
_diffrn_reflns_limit_h_min -9
_diffrn_reflns_limit_k_max 15
_diffrn_reflns_limit_k_min -15
_diffrn_reflns_limit_l_max 18
_diffrn_reflns_limit_l_min -18
_diffrn_reflns_number 12341
_diffrn_reflns_theta_full 27.48
_diffrn_reflns_theta_max 27.48
_diffrn_reflns_theta_min 3.00
_exptl_absorpt_coefficient_mu 1.093
_exptl_absorpt_correction_T_max 0.8985
_exptl_absorpt_correction_T_min 0.8110
_exptl_crystal_density_diffrn 1.224
_exptl_crystal_density_method 'not measured'
_exptl_crystal_description block
_exptl_crystal_F_000 500
_exptl_crystal_size_max 0.20
_exptl_crystal_size_mid 0.10
_exptl_crystal_size_min 0.10
_refine_diff_density_max 0.728
_refine_diff_density_min -0.544
_refine_diff_density_rms 0.092
_refine_ls_extinction_method none
_refine_ls_goodness_of_fit_ref 1.057
_refine_ls_hydrogen_treatment mixed
_refine_ls_matrix_type full
_refine_ls_number_parameters 370
_refine_ls_number_reflns 5777
_refine_ls_number_restraints 0
_refine_ls_restrained_S_all 1.057
_refine_ls_R_factor_all 0.0913
_refine_ls_R_factor_gt 0.0562
_refine_ls_shift/su_max 0.000
_refine_ls_shift/su_mean 0.000
_refine_ls_structure_factor_coef Fsqd
_refine_ls_weighting_details 'calc w=1/[\s^2^(Fo^2^)+(0.0102P)^2^+1.8933P] where P=(Fo^2^+2Fc^2^)/3'
_refine_ls_weighting_scheme calc
_refine_ls_wR_factor_gt 0.0881
_refine_ls_wR_factor_ref 0.1018
_reflns_number_gt 4299
_reflns_number_total 5777
_reflns_threshold_expression >2sigma(I)
_cod_data_source_file c4cc07865a2.cif
_cod_data_source_block ydkr
_cod_original_cell_volume 1276.31(14)
_cod_original_sg_symbol_H-M P-1
_cod_database_code 7116101

loop_
_symmetry_equiv_pos_as_xyz
'x, y, z'
'-x, -y, -z'

loop_
_atom_site_label
_atom_site_type_symbol
_atom_site_fract_x
_atom_site_fract_y
_atom_site_fract_z
_atom_site_U_iso_or_equiv
_atom_site_adp_type
_atom_site_occupancy
_atom_site_symmetry_multiplicity
_atom_site_calc_flag
_atom_site_refinement_flags
_atom_site_disorder_assembly
_atom_site_disorder_group
Ga1 Ga 0.27454(5) 0.61973(3) 0.23252(3) 0.01919(11) Uani 1 1 d . . .
C13 C 0.1201(4) 0.6925(3) 0.1155(2) 0.0191(7) Uani 1 1 d . . .
C1 C 0.3011(4) 0.3399(3) 0.3035(2) 0.0174(7) Uani 1 1 d . . .
C2 C 0.3592(4) 0.4413(3) 0.2508(2) 0.0188(7) Uani 1 1 d . . .
C19 C 0.1386(4) 0.3463(3) 0.3641(2) 0.0182(7) Uani 1 1 d . . .
C24 C 0.0502(4) 0.4737(3) 0.3674(3) 0.0280(8) Uani 1 1 d . . .
H30 H 0.1245 0.5073 0.3985 0.042 Uiso 1 1 calc R . .
H31 H -0.0527 0.4716 0.4055 0.042 Uiso 1 1 calc R . .
H32 H 0.0216 0.5245 0.3001 0.042 Uiso 1 1 calc R . .
C3 C 0.3913(4) 0.2246(3) 0.2992(2) 0.0209(7) Uani 1 1 d . . .
H3 H 0.354(4) 0.155(3) 0.339(2) 0.022(9) Uiso 1 1 d . . .
N1 N 0.5130(3) 0.6338(2) 0.1693(2) 0.0287(7) Uani 1 1 d . . .
C4 C 0.5359(4) 0.2037(3) 0.2445(2) 0.0226(7) Uani 1 1 d . A .
C20 C 0.5070(5) 0.7484(3) 0.0928(3) 0.0475(12) Uani 1 1 d . . .
H33 H 0.6177 0.7467 0.0629 0.071 Uiso 1 1 calc R . .
H34 H 0.4756 0.8163 0.1228 0.071 Uiso 1 1 calc R . .
H35 H 0.4236 0.7583 0.0420 0.071 Uiso 1 1 calc R . .
C5 C 0.5900(4) 0.3051(3) 0.1912(2) 0.0244(7) Uani 1 1 d . . .
H23 H 0.6878 0.2952 0.1524 0.029 Uiso 1 1 calc R . .
C6 C 0.5032(4) 0.4205(3) 0.1939(2) 0.0220(7) Uani 1 1 d . . .
C7 C 0.2671(4) 0.7043(3) 0.3369(2) 0.0286(8) Uani 1 1 d . . .
C14 C 0.1024(4) 0.6192(3) 0.0568(3) 0.0258(8) Uani 1 1 d . . .
H14 H 0.158(4) 0.537(3) 0.076(2) 0.029(9) Uiso 1 1 d . . .
C15 C 0.0016(4) 0.6601(3) -0.0274(3) 0.0281(8) Uani 1 1 d . . .
H15 H -0.010(5) 0.611(4) -0.065(3) 0.052(12) Uiso 1 1 d . . .
C16 C -0.0869(4) 0.7784(3) -0.0546(2) 0.0302(8) Uani 1 1 d . . .
H24 H -0.1560 0.8081 -0.1123 0.036 Uiso 1 1 calc R . .
C25 C 0.0161(4) 0.2970(3) 0.3156(3) 0.0307(8) Uani 1 1 d . . .
H36 H -0.0875 0.2989 0.3536 0.046 Uiso 1 1 calc R . .
H37 H 0.0683 0.2135 0.3145 0.046 Uiso 1 1 calc R . .
H38 H -0.0104 0.3474 0.2481 0.046 Uiso 1 1 calc R . .
C21 C 0.6281(4) 0.0761(3) 0.2404(3) 0.0281(8) Uani 1 1 d . . .
C8 C 0.3578(5) 0.7015(4) 0.4994(3) 0.0407(10) Uani 1 1 d . . .
H8 H 0.420(5) 0.656(4) 0.560(3) 0.055(13) Uiso 1 1 d . . .
C22 C 0.5546(5) 0.5292(3) 0.1271(3) 0.0309(9) Uani 1 1 d . . .
H22 H 0.493(4) 0.555(3) 0.063(3) 0.030(9) Uiso 1 1 d . . .
C26 C 0.1766(4) 0.2687(3) 0.4702(2) 0.0326(9) Uani 1 1 d . . .
H39 H 0.2558 0.2988 0.5010 0.049 Uiso 1 1 calc R . .
H40 H 0.2262 0.1844 0.4701 0.049 Uiso 1 1 calc R . .
H41 H 0.0723 0.2731 0.5075 0.049 Uiso 1 1 calc R . .
C23 C 0.6409(4) 0.6184(3) 0.2450(3) 0.0357(9) Uani 1 1 d . . .
H42 H 0.6471 0.5415 0.2951 0.053 Uiso 1 1 calc R . .
H43 H 0.6098 0.6853 0.2760 0.053 Uiso 1 1 calc R . .
H44 H 0.7505 0.6182 0.2140 0.053 Uiso 1 1 calc R . .
C9 C 0.3472(4) 0.6439(4) 0.4277(3) 0.0363(9) Uani 1 1 d . . .
H25 H 0.3965 0.5596 0.4406 0.044 Uiso 1 1 calc R . .
C17 C 0.0294(5) 0.8110(3) 0.0858(3) 0.0375(9) Uani 1 1 d . . .
H26 H 0.0381 0.8651 0.1233 0.045 Uiso 1 1 calc R . .
C27 C 0.5073(11) 0.0384(7) 0.1763(7) 0.031(3) Uani 0.52(2) 1 d P A 1
H45 H 0.5639 -0.0387 0.1628 0.047 Uiso 0.50(7) 1 calc PR A 1
H46 H 0.4794 0.1011 0.1140 0.047 Uiso 0.42(13) 1 calc PR A 1
H47 H 0.4041 0.0294 0.2126 0.047 Uiso 0.47(7) 1 calc PR A 1
C18 C -0.0746(6) 0.8537(4) 0.0025(3) 0.0472(11) Uani 1 1 d . . .
H18 H -0.131(5) 0.935(4) -0.015(3) 0.055(13) Uiso 1 1 d . . .
C10 C 0.2881(7) 0.8223(5) 0.4825(3) 0.0591(14) Uani 1 1 d . . .
H27 H 0.2967 0.8631 0.5309 0.071 Uiso 1 1 calc R . .
C11 C 0.1982(7) 0.8253(3) 0.3229(3) 0.0636(16) Uani 1 1 d . . .
H28 H 0.1436 0.8707 0.2619 0.076 Uiso 1 1 calc R . .
C12 C 0.2055(9) 0.8842(4) 0.3953(4) 0.090(2) Uani 1 1 d . . .
H29 H 0.1529 0.9678 0.3839 0.107 Uiso 1 1 calc R . .
C28 C 0.6636(14) -0.0029(7) 0.3321(5) 0.034(4) Uani 0.52(2) 1 d P A 1
H48 H 0.7221 -0.0831 0.3254 0.050 Uiso 0.50(7) 1 calc PR A 1
H49 H 0.5587 -0.0084 0.3676 0.050 Uiso 0.1(2) 1 calc PR A 1
H50 H 0.7352 0.0263 0.3690 0.050 Uiso 0.33(8) 1 calc PR A 1
C29 C 0.7874(9) 0.0854(6) 0.1735(6) 0.030(3) Uani 0.508(14) 1 d P A 1
H51 H 0.8657 0.1159 0.2046 0.045 Uiso 0.58(13) 1 calc PR A 1
H52 H 0.7523 0.1409 0.1087 0.045 Uiso 0.53(7) 1 calc PR A 1
H53 H 0.8430 0.0051 0.1659 0.045 Uiso 0.48(7) 1 calc PR A 1
C30 C 0.8197(9) 0.0455(7) 0.2783(6) 0.029(3) Uani 0.501(14) 1 d P A 2
H54 H 0.8215 0.0541 0.3454 0.044 Uiso 0.66(7) 1 calc PR A 2
H55 H 0.8790 0.1015 0.2346 0.044 Uiso 0.47(13) 1 calc PR A 2
H56 H 0.8752 -0.0378 0.2780 0.044 Uiso 0.57(7) 1 calc PR A 2
C31 C 0.6242(11) 0.0511(7) 0.1473(6) 0.028(3) Uani 0.497(18) 1 d P A 2
H57 H 0.6810 -0.0337 0.1531 0.043 Uiso 0.56(7) 1 calc PR A 2
H58 H 0.6816 0.1040 0.0987 0.043 Uiso 0.46(8) 1 calc PR A 2
H59 H 0.5073 0.0658 0.1260 0.043 Uiso 0.67(17) 1 calc PR A 2
C32 C 0.5602(13) -0.0307(7) 0.3237(7) 0.026(4) Uani 0.47(2) 1 d P A 2
H60 H 0.6313 -0.1103 0.3235 0.040 Uiso 0.59(8) 1 calc PR A 2
H61 H 0.4440 -0.0273 0.3078 0.040 Uiso 0.47(7) 1 calc PR A 2
H62 H 0.5653 -0.0175 0.3891 0.040 Uiso 0.99(16) 1 calc PR A 2
H1 H 0.668(5) 0.511(3) 0.113(2) 0.030(10) Uiso 1 1 d . . .

loop_
_atom_site_aniso_label
_atom_site_aniso_U_11
_atom_site_aniso_U_22
_atom_site_aniso_U_33
_atom_site_aniso_U_23
_atom_site_aniso_U_13
_atom_site_aniso_U_12
Ga1 0.01772(18) 0.01904(19) 0.01823(19) -0.00071(14) -0.00405(13) -0.00341(14)
C13 0.0161(16) 0.0227(17) 0.0168(17) -0.0015(13) 0.0008(12) -0.0056(14)
C1 0.0139(15) 0.0230(16) 0.0129(16) -0.0020(13) -0.0016(12) -0.0026(14)
C2 0.0166(16) 0.0239(17) 0.0140(16) -0.0027(13) -0.0032(12) -0.0031(14)
C19 0.0158(15) 0.0212(16) 0.0175(16) -0.0052(13) 0.0030(12) -0.0046(14)
C24 0.0180(17) 0.032(2) 0.032(2) -0.0081(16) 0.0061(15) -0.0040(16)
C3 0.0197(17) 0.0217(17) 0.0226(18) -0.0065(14) 0.0000(13) -0.0068(15)
N1 0.0200(15) 0.0241(15) 0.0347(18) 0.0078(13) -0.0073(12) -0.0077(13)
C4 0.0145(16) 0.0289(18) 0.0269(19) -0.0143(15) -0.0015(13) -0.0017(15)
C20 0.030(2) 0.035(2) 0.061(3) 0.020(2) -0.002(2) -0.0131(19)
C5 0.0163(16) 0.036(2) 0.0228(18) -0.0112(15) 0.0053(13) -0.0063(16)
C6 0.0205(17) 0.0260(18) 0.0195(17) -0.0045(14) 0.0010(13) -0.0074(15)
C7 0.0302(19) 0.037(2) 0.0224(19) -0.0032(16) -0.0066(15) -0.0185(18)
C14 0.0272(19) 0.0200(18) 0.030(2) -0.0025(15) -0.0094(15) -0.0067(16)
C15 0.0281(19) 0.032(2) 0.026(2) -0.0051(16) -0.0033(15) -0.0128(17)
C16 0.032(2) 0.038(2) 0.0150(18) -0.0008(15) -0.0071(14) -0.0026(17)
C25 0.0227(18) 0.045(2) 0.031(2) -0.0158(17) 0.0066(15) -0.0151(18)
C21 0.0186(17) 0.0286(19) 0.044(2) -0.0222(17) 0.0052(16) -0.0062(16)
C8 0.037(2) 0.071(3) 0.021(2) -0.008(2) -0.0018(17) -0.029(2)
C22 0.0229(19) 0.041(2) 0.025(2) -0.0002(17) 0.0030(16) -0.0098(18)
C26 0.0261(19) 0.042(2) 0.0204(19) 0.0016(16) 0.0075(15) -0.0023(17)
C23 0.0203(18) 0.034(2) 0.050(3) -0.0052(18) -0.0105(17) -0.0064(17)
C9 0.029(2) 0.051(2) 0.025(2) -0.0056(18) -0.0048(16) -0.0067(19)
C17 0.046(2) 0.031(2) 0.030(2) -0.0154(17) -0.0152(18) 0.0118(18)
C27 0.038(6) 0.024(4) 0.032(6) -0.005(3) -0.006(4) -0.008(4)
C18 0.063(3) 0.033(2) 0.035(2) -0.0123(19) -0.023(2) 0.018(2)
C10 0.098(4) 0.073(3) 0.032(3) -0.021(2) -0.001(2) -0.060(3)
C11 0.135(5) 0.0163(19) 0.044(3) -0.0099(18) -0.040(3) -0.016(2)
C12 0.187(7) 0.035(3) 0.051(3) -0.007(2) -0.037(4) -0.032(3)
C28 0.038(7) 0.020(4) 0.029(5) -0.003(3) 0.004(4) 0.014(4)
C29 0.023(4) 0.019(4) 0.039(5) -0.005(3) 0.001(3) 0.006(3)
C30 0.026(4) 0.025(4) 0.035(5) -0.010(3) -0.003(3) 0.001(3)
C31 0.028(6) 0.020(4) 0.033(5) -0.008(3) -0.006(4) 0.004(3)
C32 0.023(6) 0.018(4) 0.036(6) -0.003(3) 0.008(3) -0.005(4)

loop_
_atom_type_symbol
_atom_type_description
_atom_type_scat_dispersion_real
_atom_type_scat_dispersion_imag
_atom_type_scat_source
C C 0.0033 0.0016 'International Tables Vol C Tables 4.2.6.8 and 6.1.1.4'
H H 0.0000 0.0000 'International Tables Vol C Tables 4.2.6.8 and 6.1.1.4'
Ga Ga 0.2307 1.6083 'International Tables Vol C Tables 4.2.6.8 and 6.1.1.4'
N N 0.0061 0.0033 'International Tables Vol C Tables 4.2.6.8 and 6.1.1.4'

loop_
_geom_angle_atom_site_label_1
_geom_angle_atom_site_label_2
_geom_angle_atom_site_label_3
_geom_angle
C7 Ga1 C13 120.46(14)
C7 Ga1 C2 125.19(13)
C13 Ga1 C2 110.55(13)
C7 Ga1 N1 101.24(12)
C13 Ga1 N1 102.15(11)
C2 Ga1 N1 85.64(11)
C17 C13 C14 115.9(3)
C17 C13 Ga1 126.1(2)
C14 C13 Ga1 118.1(2)
C3 C1 C2 118.9(3)
C3 C1 C19 116.7(3)
C2 C1 C19 124.4(3)
C6 C2 C1 117.3(3)
C6 C2 Ga1 109.0(2)
C1 C2 Ga1 133.6(2)
C24 C19 C26 108.1(3)
C24 C19 C1 113.6(2)
C26 C19 C1 110.4(3)
C24 C19 C25 107.5(3)
C26 C19 C25 109.1(3)
C1 C19 C25 108.0(3)
C4 C3 C1 123.8(3)
C22 N1 C20 111.5(3)
C22 N1 C23 109.3(3)
C20 N1 C23 109.2(3)
C22 N1 Ga1 101.37(19)
C20 N1 Ga1 113.3(2)
C23 N1 Ga1 111.9(2)
C5 C4 C3 116.6(3)
C5 C4 C21 121.5(3)
C3 C4 C21 121.8(3)
C6 C5 C4 121.0(3)
C5 C6 C2 122.4(3)
C5 C6 C22 119.6(3)
C2 C6 C22 117.8(3)
C11 C7 C9 115.8(3)
C11 C7 Ga1 123.3(3)
C9 C7 Ga1 120.6(3)
C13 C14 C15 123.3(3)
C16 C15 C14 119.3(3)
C15 C16 C18 119.2(3)
C28 C21 C31 129.3(5)
C28 C21 C4 112.8(4)
C31 C21 C4 115.6(4)
C28 C21 C29 114.0(6)
C31 C21 C29 63.0(5)
C4 C21 C29 108.4(4)
C28 C21 C27 113.1(6)
C31 C21 C27 40.4(5)
C4 C21 C27 104.2(4)
C29 C21 C27 103.5(5)
C28 C21 C30 64.4(6)
C31 C21 C30 109.7(5)
C4 C21 C30 110.6(3)
C29 C21 C30 53.7(4)
C27 C21 C30 142.9(5)
C28 C21 C32 37.1(5)
C31 C21 C32 107.6(6)
C4 C21 C32 112.5(4)
C29 C21 C32 137.3(5)
C27 C21 C32 78.0(5)
C30 C21 C32 99.5(5)
C10 C8 C9 119.7(4)
N1 C22 C6 111.7(3)
C8 C9 C7 122.7(4)
C13 C17 C18 121.9(3)
C16 C18 C17 120.4(4)
C8 C10 C12 119.3(4)
C7 C11 C12 122.1(4)
C10 C12 C11 120.3(5)

loop_
_geom_bond_atom_site_label_1
_geom_bond_atom_site_label_2
_geom_bond_distance
Ga1 C7 1.981(3)
Ga1 C13 1.996(3)
Ga1 C2 2.001(3)
Ga1 N1 2.134(3)
C13 C17 1.379(5)
C13 C14 1.383(4)
C1 C3 1.400(4)
C1 C2 1.405(4)
C1 C19 1.544(4)
C2 C6 1.405(4)
C19 C24 1.516(4)
C19 C26 1.531(4)
C19 C25 1.544(4)
C3 C4 1.390(4)
N1 C22 1.473(5)
N1 C20 1.477(4)
N1 C23 1.480(4)
C4 C5 1.390(4)
C4 C21 1.529(4)
C5 C6 1.386(5)
C6 C22 1.511(5)
C7 C11 1.368(5)
C7 C9 1.393(5)
C14 C15 1.386(5)
C15 C16 1.369(5)
C16 C18 1.374(5)
C21 C28 1.372(8)
C21 C31 1.425(8)
C21 C29 1.581(7)
C21 C27 1.587(8)
C21 C30 1.610(7)
C21 C32 1.659(8)
C8 C10 1.362(6)
C8 C9 1.380(5)
C17 C18 1.391(5)
C10 C12 1.366(6)
C11 C12 1.391(6)

loop_
_geom_torsion_atom_site_label_1
_geom_torsion_atom_site_label_2
_geom_torsion_atom_site_label_3
_geom_torsion_atom_site_label_4
_geom_torsion
C7 Ga1 C13 C17 15.6(3)
C2 Ga1 C13 C17 174.8(3)
N1 Ga1 C13 C17 -95.4(3)
C7 Ga1 C13 C14 -165.5(2)
C2 Ga1 C13 C14 -6.3(3)
N1 Ga1 C13 C14 83.6(3)
C3 C1 C2 C6 1.9(4)
C19 C1 C2 C6 -175.7(3)
C3 C1 C2 Ga1 178.8(2)
C19 C1 C2 Ga1 1.2(5)
C7 Ga1 C2 C6 -115.1(2)
C13 Ga1 C2 C6 86.9(2)
N1 Ga1 C2 C6 -14.4(2)
C7 Ga1 C2 C1 67.8(3)
C13 Ga1 C2 C1 -90.2(3)
N1 Ga1 C2 C1 168.5(3)
C3 C1 C19 C24 178.6(3)
C2 C1 C19 C24 -3.7(4)
C3 C1 C19 C26 57.0(4)
C2 C1 C19 C26 -125.3(3)
C3 C1 C19 C25 -62.2(4)
C2 C1 C19 C25 115.5(3)
C2 C1 C3 C4 -0.7(5)
C19 C1 C3 C4 177.2(3)
C7 Ga1 N1 C22 155.0(2)
C13 Ga1 N1 C22 -80.2(2)
C2 Ga1 N1 C22 29.9(2)
C7 Ga1 N1 C20 -85.4(3)
C13 Ga1 N1 C20 39.4(3)
C2 Ga1 N1 C20 149.5(3)
C7 Ga1 N1 C23 38.6(2)
C13 Ga1 N1 C23 163.5(2)
C2 Ga1 N1 C23 -86.4(2)
C1 C3 C4 C5 -0.6(5)
C1 C3 C4 C21 -178.7(3)
C3 C4 C5 C6 0.4(5)
C21 C4 C5 C6 178.6(3)
C4 C5 C6 C2 0.9(5)
C4 C5 C6 C22 -173.6(3)
C1 C2 C6 C5 -2.1(5)
Ga1 C2 C6 C5 -179.8(3)
C1 C2 C6 C22 172.5(3)
Ga1 C2 C6 C22 -5.1(4)
C13 Ga1 C7 C11 -19.7(4)
C2 Ga1 C7 C11 -175.6(3)
N1 Ga1 C7 C11 91.8(4)
C13 Ga1 C7 C9 166.2(2)
C2 Ga1 C7 C9 10.3(3)
N1 Ga1 C7 C9 -82.3(3)
C17 C13 C14 C15 0.4(5)
Ga1 C13 C14 C15 -178.6(3)
C13 C14 C15 C16 -0.5(5)
C14 C15 C16 C18 -0.4(5)
C5 C4 C21 C28 130.0(6)
C3 C4 C21 C28 -51.9(7)
C5 C4 C21 C31 -65.4(6)
C3 C4 C21 C31 112.7(5)
C5 C4 C21 C29 2.8(5)
C3 C4 C21 C29 -179.1(4)
C5 C4 C21 C27 -106.9(5)
C3 C4 C21 C27 71.2(5)
C5 C4 C21 C30 60.0(5)
C3 C4 C21 C30 -121.9(4)
C5 C4 C21 C32 170.4(5)
C3 C4 C21 C32 -11.5(6)
C20 N1 C22 C6 -160.2(3)
C23 N1 C22 C6 79.0(3)
Ga1 N1 C22 C6 -39.3(3)
C5 C6 C22 N1 -152.3(3)
C2 C6 C22 N1 32.9(4)
C10 C8 C9 C7 0.0(6)
C11 C7 C9 C8 -0.2(6)
Ga1 C7 C9 C8 174.3(3)
C14 C13 C17 C18 0.6(6)
Ga1 C13 C17 C18 179.6(3)
C15 C16 C18 C17 1.4(6)
C13 C17 C18 C16 -1.5(7)
C9 C8 C10 C12 1.3(7)
C9 C7 C11 C12 -0.8(7)
Ga1 C7 C11 C12 -175.2(4)
C8 C10 C12 C11 -2.4(9)
C7 C11 C12 C10 2.2(9)
